data_1528865
loop_
_publ_author_name
'Shanker, V.'
'Samal, S.L.'
'Pradhan, G.K.'
'Narayana, C.'
'Ganguli, A.K.'

_publ_section_title
;
 Nanocrystalline Na Nb O3 and Na Ta O3: Rietveld studies, Raman
 spectroscopy and dielectric properties
;
_journal_name_full 'Solid State Sciences'
_journal_page_first 562
_journal_page_last 569
_journal_volume 11
_journal_year 2009
_chemical_formula_sum 'Na O3 Ta'
_chemical_name_systematic 'Na (Ta O3)'
_space_group_IT_number 62
_symmetry_space_group_name_Hall '-P 2c 2ab'
_symmetry_space_group_name_H-M 'P b n m'
_cell_angle_alpha 90
_cell_angle_beta 90
_cell_angle_gamma 90
_cell_formula_units_Z 4
_cell_length_a 5.5883
_cell_length_b 5.6584
_cell_length_c 7.9309
_cell_volume 250.782
_citation_journal_id_ASTM SSSCFJ
_cod_data_source_file Shanker_SSSCFJ_2009_1673.cif
_cod_data_source_block Na1O3Ta1
_cod_original_cell_volume 250.7817
_cod_original_sg_symbol_Hall '-P 2ac 2n (z,x,y)'
_cod_original_formula_sum 'Na1 O3 Ta1'
_cod_database_code 1528865

loop_
_symmetry_equiv_pos_as_xyz
x,y,z
x+1/2,-y+1/2,-z
-x+1/2,y+1/2,-z+1/2
-x,-y,z+1/2
-x,-y,-z
-x-1/2,y-1/2,z
x-1/2,-y-1/2,z-1/2
x,y,-z-1/2

loop_
_atom_site_label
_atom_site_type_symbol
_atom_site_fract_x
_atom_site_fract_y
_atom_site_fract_z
_atom_site_occupancy
_atom_site_U_iso_or_equiv
Na1 Na+1 0.0023 0.518 0.25 1 0.0
O1 O-2 -0.061 -0.01 0.25 1 0.0
Ta1 Ta+5 0 0 0 1 0.0
O2 O-2 0.214 0.282 0.03 1 0.0
